data_4303853
loop_
_publ_author_name
'Padmini Ramaswamy'
'Nayana N. Hegde'
'Ramanath Prabhu'
'V. M. Vidya'
'Ayan Datta'
'Srinivasan Natarajan'

_publ_section_title
;
Synthesis, Structure, and Transformation Studies in a Family of
Inorganic-Organic Hybrid Framework Structures Based on Indium
;
_journal_name_full 'Inorganic Chemistry'
_journal_page_first 11697
_journal_page_last 11711
_journal_paper_doi 10.1021/ic901744m
_journal_volume 48
_journal_year 2009
_chemical_formula_sum 'C6 H6 F0 In N O5 P S0'
_chemical_formula_weight 317.91
_chemical_name_common Indiumphosphiteoxalate
_chemical_name_systematic
;
 ?
;
_space_group_IT_number 14
_symmetry_cell_setting monoclinic
_symmetry_space_group_name_Hall '-P 2yn'
_symmetry_space_group_name_H-M 'P 1 21/n 1'
_atom_sites_solution_hydrogens geom
_atom_sites_solution_primary direct
_atom_sites_solution_secondary difmap
_audit_creation_method SHELXL-97
_cell_angle_alpha 90.00
_cell_angle_beta 105.104(3)
_cell_angle_gamma 90.00
_cell_formula_units_Z 4
_cell_length_a 10.7198(18)
_cell_length_b 6.5947(11)
_cell_length_c 13.771(2)
_cell_measurement_reflns_used 2210
_cell_measurement_temperature 293(2)
_cell_measurement_theta_max 27.99
_cell_measurement_theta_min 2.16
_cell_volume 939.9(3)
_computing_cell_refinement SMART
_computing_data_collection SMART(Bruker,2000)
_computing_data_reduction SAINT(Bruker,2000)
_computing_structure_refinement 'SHELXL-97 (Sheldrick, 1997)'
_computing_structure_solution SIR92(Altomareetal,1993)
_diffrn_ambient_temperature 293(2)
_diffrn_measured_fraction_theta_full 0.973
_diffrn_measured_fraction_theta_max 0.973
_diffrn_measurement_device_type BrukerSMARTCCDareadetector
_diffrn_measurement_method \fand\wscans
_diffrn_radiation_monochromator graphite
_diffrn_radiation_source 'fine-focus sealed tube'
_diffrn_radiation_type MoK\a
_diffrn_radiation_wavelength 0.71073
_diffrn_reflns_av_R_equivalents 0.0366
_diffrn_reflns_av_sigmaI/netI 0.0403
_diffrn_reflns_limit_h_max 14
_diffrn_reflns_limit_h_min -14
_diffrn_reflns_limit_k_max 8
_diffrn_reflns_limit_k_min -8
_diffrn_reflns_limit_l_max 17
_diffrn_reflns_limit_l_min -17
_diffrn_reflns_number 7835
_diffrn_reflns_theta_full 27.99
_diffrn_reflns_theta_max 27.99
_diffrn_reflns_theta_min 2.16
_exptl_absorpt_coefficient_mu 2.679
_exptl_absorpt_correction_T_max 0.8142
_exptl_absorpt_correction_T_min 0.5657
_exptl_absorpt_correction_type multi-scan
_exptl_absorpt_process_details SADABS;Sheldrick1996
_exptl_crystal_colour colorless
_exptl_crystal_density_diffrn 2.247
_exptl_crystal_density_method 'not measured'
_exptl_crystal_description plate-like
_exptl_crystal_F_000 612
_exptl_crystal_size_max 0.24
_exptl_crystal_size_mid 0.12
_exptl_crystal_size_min 0.08
_refine_diff_density_max 0.724
_refine_diff_density_min -0.734
_refine_diff_density_rms 0.129
_refine_ls_extinction_method none
_refine_ls_goodness_of_fit_ref 1.057
_refine_ls_hydrogen_treatment mixed
_refine_ls_matrix_type full
_refine_ls_number_parameters 147
_refine_ls_number_reflns 2210
_refine_ls_number_restraints 0
_refine_ls_restrained_S_all 1.057
_refine_ls_R_factor_all 0.0478
_refine_ls_R_factor_gt 0.0316
_refine_ls_shift/su_max 0.000
_refine_ls_shift/su_mean 0.000
_refine_ls_structure_factor_coef Fsqd
_refine_ls_weighting_details 'calc w=1/[\s^2^(Fo^2^)+(0.0262P)^2^+0.0491P] where P=(Fo^2^+2Fc^2^)/3'
_refine_ls_weighting_scheme calc
_refine_ls_wR_factor_gt 0.0591
_refine_ls_wR_factor_ref 0.0650
_reflns_number_gt 1771
_reflns_number_total 2210
_reflns_threshold_expression >2sigma(I)
_cod_data_source_file ic901744m_si_002_3.cif
_cod_data_source_block compoundIII
_cod_depositor_comments
;
The following automatic conversions were performed:
'_symmetry_cell_setting' value 'Monoclinic' changed to 'monoclinic'
according to '/home/saulius/struct/CIF-dictionaries/cif_core.dic'
dictionary named 'cif_core.dic' version 2.4.1 from
2010-06-29.

'_exptl_absorpt_correction_type' value 'Multi-scan' changed
to 'multi-scan' according to
'/home/saulius/struct/CIF-dictionaries/cif_core.dic' dictionary named
'cif_core.dic' version 2.4.1 from 2010-06-29.

Automatic conversion script
Id: cif_fix_enum 1527 2010-12-29 10:47:43Z saulius 
;
_cod_database_code 4303853

loop_
_symmetry_equiv_pos_as_xyz
'x, y, z'
'-x+1/2, y+1/2, -z+1/2'
'-x, -y, -z'
'x-1/2, -y-1/2, z-1/2'

loop_
_atom_site_label
_atom_site_type_symbol
_atom_site_fract_x
_atom_site_fract_y
_atom_site_fract_z
_atom_site_U_iso_or_equiv
_atom_site_adp_type
_atom_site_occupancy
_atom_site_symmetry_multiplicity
_atom_site_calc_flag
_atom_site_refinement_flags
_atom_site_disorder_assembly
_atom_site_disorder_group
In1 In 0.57659(2) 0.04968(4) 0.21367(2) 0.02271(10) Uani 1 1 d . . .
P1 P 0.60698(9) 0.55810(15) 0.17066(8) 0.0250(2) Uani 1 1 d . . .
H10 H 0.5638 0.5756 0.0991 0.030 Uiso 1 1 calc R . .
O1 O 0.7511(3) 0.0592(5) 0.3224(2) 0.0390(7) Uani 1 1 d . . .
O2 O 0.5562(3) 0.3638(5) 0.2007(3) 0.0503(9) Uani 1 1 d . . .
O3 O 0.5627(3) -0.2672(4) 0.2233(2) 0.0413(8) Uani 1 1 d . . .
O4 O 0.6551(2) 0.0289(4) 0.0813(2) 0.0303(6) Uani 1 1 d . . .
O5 O 0.4028(2) 0.0271(4) 0.0838(2) 0.0311(7) Uani 1 1 d . . .
N1 N 0.4493(3) 0.0710(5) 0.3182(3) 0.0310(8) Uani 1 1 d . . .
C1 C 0.3675(5) -0.0769(9) 0.3250(4) 0.0534(14) Uani 1 1 d . . .
H1 H 0.360(4) -0.184(7) 0.279(3) 0.056(16) Uiso 1 1 d . . .
C2 C 0.4540(6) 0.2329(8) 0.3768(4) 0.0555(14) Uani 1 1 d . . .
H2 H 0.524(5) 0.342(9) 0.376(4) 0.10(2) Uiso 1 1 d . . .
C3 C 0.2900(6) -0.0644(11) 0.3904(5) 0.072(2) Uani 1 1 d . . .
H3 H 0.230(6) -0.165(10) 0.387(5) 0.11(2) Uiso 1 1 d . . .
C4 C 0.2966(6) 0.1000(10) 0.4519(5) 0.0654(18) Uani 1 1 d . . .
H4 H 0.244(5) 0.108(8) 0.499(4) 0.081(19) Uiso 1 1 d . . .
C5 C 0.3791(7) 0.2511(10) 0.4439(4) 0.0700(18) Uani 1 1 d . . .
H5 H 0.401(7) 0.370(11) 0.490(5) 0.13(3) Uiso 1 1 d . . .
C10 C 0.5733(4) 0.0014(5) -0.0006(3) 0.0248(9) Uani 1 1 d . . .

loop_
_atom_site_aniso_label
_atom_site_aniso_U_11
_atom_site_aniso_U_22
_atom_site_aniso_U_33
_atom_site_aniso_U_23
_atom_site_aniso_U_13
_atom_site_aniso_U_12
In1 0.02609(15) 0.01199(15) 0.03380(17) -0.00062(13) 0.01451(11) -0.00035(12)
P1 0.0267(5) 0.0146(5) 0.0331(6) -0.0004(5) 0.0071(4) -0.0008(4)
O1 0.0268(14) 0.052(2) 0.0402(17) -0.0031(15) 0.0128(13) -0.0011(14)
O2 0.056(2) 0.0134(15) 0.092(3) 0.0015(17) 0.0382(19) -0.0006(14)
O3 0.0553(19) 0.0118(14) 0.068(2) -0.0015(14) 0.0364(17) 0.0010(13)
O4 0.0251(14) 0.0346(17) 0.0341(16) 0.0018(13) 0.0129(12) -0.0024(12)
O5 0.0248(14) 0.0386(18) 0.0341(16) -0.0011(13) 0.0153(12) 0.0010(12)
N1 0.0290(17) 0.030(2) 0.039(2) -0.0018(16) 0.0176(15) 0.0008(15)
C1 0.056(3) 0.049(4) 0.064(4) -0.011(3) 0.032(3) -0.019(3)
C2 0.073(4) 0.047(3) 0.061(3) -0.017(3) 0.043(3) -0.009(3)
C3 0.064(4) 0.075(5) 0.099(5) 0.003(4) 0.057(4) -0.019(3)
C4 0.063(4) 0.081(5) 0.067(4) 0.009(3) 0.043(3) 0.023(3)
C5 0.092(5) 0.073(4) 0.060(4) -0.024(3) 0.047(3) -0.002(4)
C10 0.029(2) 0.014(2) 0.035(2) 0.0042(15) 0.0139(18) 0.0007(15)

loop_
_atom_type_symbol
_atom_type_description
_atom_type_scat_dispersion_real
_atom_type_scat_dispersion_imag
_atom_type_scat_source
C C 0.0033 0.0016 'International Tables Vol C Tables 4.2.6.8 and 6.1.1.4'
H H 0.0000 0.0000 'International Tables Vol C Tables 4.2.6.8 and 6.1.1.4'
N N 0.0061 0.0033 'International Tables Vol C Tables 4.2.6.8 and 6.1.1.4'
O O 0.0106 0.0060 'International Tables Vol C Tables 4.2.6.8 and 6.1.1.4'
F F 0.0171 0.0103 'International Tables Vol C Tables 4.2.6.8 and 6.1.1.4'
P P 0.1023 0.0942 'International Tables Vol C Tables 4.2.6.8 and 6.1.1.4'
S S 0.1246 0.1234 'International Tables Vol C Tables 4.2.6.8 and 6.1.1.4'
In In -0.7276 1.3100 'International Tables Vol C Tables 4.2.6.8 and 6.1.1.4'

loop_
_geom_angle_atom_site_label_1
_geom_angle_atom_site_label_2
_geom_angle_atom_site_label_3
_geom_angle
_geom_angle_site_symmetry_1
_geom_angle_site_symmetry_3
_geom_angle_publ_flag
O1 In1 O2 94.97(12) . . ?
O1 In1 O3 92.87(12) . . ?
O2 In1 O3 170.17(11) . . ?
O1 In1 O4 97.63(11) . . ?
O2 In1 O4 92.60(11) . . ?
O3 In1 O4 92.22(10) . . ?
O1 In1 O5 172.99(10) . . ?
O2 In1 O5 87.16(12) . . ?
O3 In1 O5 85.76(11) . . ?
O4 In1 O5 75.58(10) . . ?
O1 In1 N1 96.91(12) . . ?
O2 In1 N1 85.66(12) . . ?
O3 In1 N1 87.53(11) . . ?
O4 In1 N1 165.46(11) . . ?
O5 In1 N1 89.90(11) . . ?
O2 P1 O1 115.11(18) . 2_655 ?
O2 P1 O3 109.92(18) . 1_565 ?
O1 P1 O3 114.10(18) 2_655 1_565 ?
P1 O1 In1 139.12(18) 2_645 . ?
P1 O2 In1 146.98(19) . . ?
P1 O3 In1 134.10(17) 1_545 . ?
C10 O4 In1 115.3(2) . . ?
C10 O5 In1 114.7(2) 3_655 . ?
C1 N1 C2 117.8(4) . . ?
C1 N1 In1 121.6(3) . . ?
C2 N1 In1 120.6(3) . . ?
N1 C1 C3 121.5(6) . . ?
N1 C2 C5 122.7(5) . . ?
C4 C3 C1 120.7(6) . . ?
C5 C4 C3 117.6(6) . . ?
C4 C5 C2 119.7(6) . . ?
O4 C10 O5 125.9(4) . 3_655 ?
O4 C10 C10 117.3(4) . 3_655 ?
O5 C10 C10 116.8(4) 3_655 3_655 ?

loop_
_geom_bond_atom_site_label_1
_geom_bond_atom_site_label_2
_geom_bond_distance
_geom_bond_site_symmetry_2
_geom_bond_publ_flag
In1 O1 2.070(3) . ?
In1 O2 2.086(3) . ?
In1 O3 2.102(3) . ?
In1 O4 2.202(3) . ?
In1 O5 2.226(3) . ?
In1 N1 2.231(3) . ?
P1 O2 1.493(3) . ?
P1 O1 1.500(3) 2_655 ?
P1 O3 1.502(3) 1_565 ?
O1 P1 1.500(3) 2_645 ?
O3 P1 1.502(3) 1_545 ?
O4 C10 1.249(5) . ?
O5 C10 1.251(5) 3_655 ?
N1 C1 1.331(6) . ?
N1 C2 1.332(6) . ?
C1 C3 1.379(7) . ?
C2 C5 1.378(7) . ?
C3 C4 1.365(9) . ?
C4 C5 1.356(8) . ?
C10 O5 1.251(5) 3_655 ?
C10 C10 1.576(7) 3_655 ?
